data_4321213
loop_
_publ_author_name
'Seth M. Cohen'
'Kenneth N. Raymond'

_publ_contact_author
;
      Kenneth N. Raymond
      Department of Chemistry
      University of California
      Berkeley
      CA 94720-1460
      USA
;
_publ_contact_author_email raymond@garnet.berkeley.edu
_publ_contact_author_fax '1 510 4865283'
_publ_contact_author_phone '1 510 6427219'
_publ_section_title
;
 Catecholate/Salicylate Heteropodands: Demonstration of a Catecholate to
 Salicylate Coordination Change1
;
_journal_name_full 'Inorganic Chemistry'
_journal_page_first 3624
_journal_page_last 3631
_journal_paper_doi 10.1021/ic990608c
_journal_volume 39
_journal_year 2000
_chemical_formula_sum 'C27 H30 Al Br Cl N4 O8'
_chemical_formula_weight 680.89
_chemical_name_common 'Triprotonated Aluminum Trencamsam'
_chemical_name_systematic
; 
Aluminum(III)[(2-hydroxy-benzoyl-2-aminoethyl)-
bis(2,3-dihydroxybenzoyl-2-aminoethyl)amine]
;
_space_group_IT_number 2
_symmetry_cell_setting triclinic
_symmetry_space_group_name_Hall '-P 1'
_symmetry_space_group_name_H-M 'P -1'
_atom_sites_solution_hydrogens geom
_atom_sites_solution_primary direct
_atom_sites_solution_secondary difmap
_audit_creation_method SHELXL
_cell_angle_alpha 109.1420(10)
_cell_angle_beta 104.3270(10)
_cell_angle_gamma 103.6360(10)
_cell_formula_units_Z 2
_cell_length_a 11.5475(4)
_cell_length_b 12.1681(4)
_cell_length_c 12.5094(4)
_cell_measurement_reflns_used 5034
_cell_measurement_temperature 170(2)
_cell_measurement_theta_max 25.85
_cell_measurement_theta_min 1.84
_cell_volume 1509.38(9)
_computing_cell_refinement 'Siemens SAINT'
_computing_data_collection 'Siemens SAINT'
_computing_data_reduction 'Siemens SHELXTL'
_computing_molecular_graphics 'Siemens SHELXTL'
_computing_publication_material 'Siemens SHELXTL'
_computing_structure_refinement 'SHELXL-93 (Sheldrick, 1993)'
_computing_structure_solution 'SHELXS-86 (Sheldrick, 1990)'
_diffrn_ambient_temperature 170(2)
_diffrn_measurement_device 'Siemens SAINT'
_diffrn_measurement_method '\w scans'
_diffrn_radiation_monochromator graphite
_diffrn_radiation_source 'fine-focus sealed tube'
_diffrn_radiation_type MoK\a
_diffrn_radiation_wavelength 0.71073
_diffrn_reflns_av_R_equivalents 0.0232
_diffrn_reflns_av_sigmaI/netI 0.0335
_diffrn_reflns_limit_h_max 14
_diffrn_reflns_limit_h_min -8
_diffrn_reflns_limit_k_max 14
_diffrn_reflns_limit_k_min -13
_diffrn_reflns_limit_l_max 14
_diffrn_reflns_limit_l_min -13
_diffrn_reflns_number 7209
_diffrn_reflns_theta_max 25.85
_diffrn_reflns_theta_min 1.84
_diffrn_standards_number 0
_exptl_absorpt_coefficient_mu 1.534
_exptl_absorpt_correction_T_max 0.9820
_exptl_absorpt_correction_T_min 0.8176
_exptl_absorpt_correction_type empirical
_exptl_crystal_colour Colorless
_exptl_crystal_density_diffrn 1.498
_exptl_crystal_description 'Transparent blocks'
_exptl_crystal_F_000 698
_exptl_crystal_size_max 0.30
_exptl_crystal_size_mid 0.15
_exptl_crystal_size_min 0.10
_refine_diff_density_max 0.467
_refine_diff_density_min -0.340
_refine_diff_density_rms 0.066
_refine_ls_extinction_method none
_refine_ls_goodness_of_fit_all 1.167
_refine_ls_goodness_of_fit_obs 1.122
_refine_ls_matrix_type full
_refine_ls_number_parameters 463
_refine_ls_number_reflns 5033
_refine_ls_number_restraints 0
_refine_ls_restrained_S_all 1.168
_refine_ls_restrained_S_obs 1.122
_refine_ls_R_factor_all 0.0552
_refine_ls_R_factor_obs 0.0450
_refine_ls_shift/esd_max -1.018
_refine_ls_shift/esd_mean 0.010
_refine_ls_structure_factor_coef Fsqd
_refine_ls_weighting_details 'w=1/[\s^2^(Fo^2^)+(0.0363P)^2^+2.5539P] where P=(Fo^2^+2Fc^2^)/3'
_refine_ls_weighting_scheme calc
_refine_ls_wR_factor_all 0.1208
_refine_ls_wR_factor_obs 0.1079
_reflns_number_observed 4408
_reflns_number_total 5034
_reflns_observed_criterion >2sigma(I)
_cod_data_source_file ic990608c_2.cif
_cod_data_source_block Al[TRENCAMSAM]H3
_cod_depositor_comments
;
The following automatic conversions were performed:

'_symmetry_cell_setting' value 'Triclinic' changed to 'triclinic'
according to the built-in table from CIF Core dictionary named
'cif_core.dic' version 2.4.1 from 2010-06-29.

Automatic conversion script
Id: cif_fix_values 1646 2011-03-28 12:23:43Z adriana 

The following automatic conversions were performed:

'_refine_ls_weighting_scheme' value 'calc
w=1/[\s^2^(Fo^2^)+(0.0363P)^2^+2.5539P] where P=(Fo^2^+2Fc^2^)/3' was
changed to 'calc'. New tag '_refine_ls_weighting_details' was
created. The value of the new tag was set to
'w=1/[\s^2^(Fo^2^)+(0.0363P)^2^+2.5539P] where P=(Fo^2^+2Fc^2^)/3'.

Automatic conversion script
Id: cif_fix_values 3143 2015-03-26 13:38:13Z robertas 
;
_cod_database_code 4321213

loop_
_symmetry_equiv_pos_as_xyz
'x, y, z'
'-x, -y, -z'

loop_
_atom_site_aniso_label
_atom_site_aniso_U_11
_atom_site_aniso_U_22
_atom_site_aniso_U_33
_atom_site_aniso_U_23
_atom_site_aniso_U_13
_atom_site_aniso_U_12
Cl1 0.023(3) 0.011(3) 0.025(3) 0.004(2) 0.004(2) 0.000(2)
Br1 0.0288(12) 0.048(2) 0.0361(14) 0.0155(11) 0.0066(9) 0.0060(11)
Al1 0.0204(5) 0.0195(5) 0.0271(5) 0.0110(4) 0.0101(4) 0.0060(4)
O11 0.0297(12) 0.0248(12) 0.0283(12) 0.0098(10) 0.0105(10) 0.0094(10)
O12 0.0266(11) 0.0237(11) 0.0300(12) 0.0141(10) 0.0107(10) 0.0060(9)
O32 0.0277(12) 0.0254(12) 0.0383(13) 0.0181(10) 0.0172(10) 0.0118(10)
O31 0.0259(12) 0.0247(12) 0.0381(13) 0.0172(10) 0.0147(10) 0.0084(10)
O21 0.0232(11) 0.0240(11) 0.0247(11) 0.0088(9) 0.0099(9) 0.0072(9)
O22 0.0235(11) 0.0306(12) 0.0268(12) 0.0097(10) 0.0091(9) 0.0099(10)
O33 0.043(2) 0.056(2) 0.078(2) 0.039(2) 0.034(2) 0.0266(14)
O13 0.024(2) 0.034(3) 0.047(3) 0.027(2) 0.007(2) -0.003(2)
O23 0.020(3) 0.042(3) 0.029(3) 0.003(2) -0.003(2) 0.013(2)
N12 0.031(2) 0.041(2) 0.0258(15) 0.0111(13) 0.0108(12) 0.0066(13)
N1 0.0219(14) 0.0236(14) 0.0308(15) 0.0071(12) 0.0073(12) 0.0028(12)
N22 0.0246(14) 0.0285(15) 0.0271(14) 0.0083(12) 0.0120(11) 0.0089(12)
N32 0.032(2) 0.029(2) 0.048(2) 0.0240(14) 0.0145(14) 0.0059(13)
C24 0.027(2) 0.021(2) 0.025(2) 0.0128(13) 0.0114(13) 0.0083(13)
C23 0.024(2) 0.019(2) 0.028(2) 0.0129(13) 0.0116(13) 0.0079(13)
C29 0.026(2) 0.0179(15) 0.028(2) 0.0112(13) 0.0118(13) 0.0054(13)
C19 0.030(2) 0.030(2) 0.032(2) 0.0168(15) 0.0182(14) 0.0158(14)
C13 0.027(2) 0.031(2) 0.025(2) 0.0069(14) 0.0140(14) 0.0129(14)
C25 0.031(2) 0.024(2) 0.030(2) 0.0136(14) 0.0133(14) 0.0116(14)
C33 0.030(2) 0.026(2) 0.023(2) 0.0129(14) 0.0084(13) 0.0069(14)
C14 0.028(2) 0.034(2) 0.028(2) 0.0138(15) 0.0158(14) 0.0122(14)
C28 0.031(2) 0.026(2) 0.030(2) 0.0093(14) 0.0080(14) 0.0070(14)
C39 0.029(2) 0.025(2) 0.019(2) 0.0090(13) 0.0080(13) 0.0107(14)
C34 0.033(2) 0.025(2) 0.024(2) 0.0134(14) 0.0107(14) 0.0117(14)
C27 0.034(2) 0.029(2) 0.026(2) 0.0073(15) 0.0044(15) 0.0060(15)
C11 0.026(2) 0.034(2) 0.026(2) 0.0068(15) 0.0057(14) 0.0048(15)
C31 0.029(2) 0.026(2) 0.043(2) 0.011(2) 0.010(2) 0.0028(15)
C26 0.040(2) 0.025(2) 0.026(2) 0.0094(14) 0.0143(15) 0.0101(15)
C35 0.045(2) 0.032(2) 0.044(2) 0.023(2) 0.019(2) 0.014(2)
C12 0.033(2) 0.029(2) 0.028(2) 0.0007(15) 0.0085(15) 0.0031(15)
C17 0.051(2) 0.056(3) 0.060(3) 0.043(2) 0.027(2) 0.015(2)
C18 0.036(2) 0.037(2) 0.047(2) 0.026(2) 0.022(2) 0.013(2)
C22 0.024(2) 0.031(2) 0.025(2) 0.0071(14) 0.0068(13) 0.0077(14)
C32 0.029(2) 0.035(2) 0.052(2) 0.026(2) 0.018(2) 0.003(2)
C21 0.026(2) 0.032(2) 0.031(2) 0.0093(15) 0.0134(14) 0.0071(14)
C38 0.034(2) 0.035(2) 0.034(2) 0.017(2) 0.016(2) 0.017(2)
C16 0.056(3) 0.066(3) 0.047(2) 0.040(2) 0.022(2) 0.016(2)
C15 0.041(2) 0.051(2) 0.032(2) 0.021(2) 0.014(2) 0.011(2)
C36 0.062(3) 0.042(2) 0.062(3) 0.033(2) 0.031(2) 0.032(2)
C37 0.045(2) 0.048(2) 0.056(2) 0.031(2) 0.023(2) 0.031(2)
O36 0.0277(14) 0.041(2) 0.049(2) 0.0184(13) 0.0111(12) 0.0106(11)
O37 0.033(2) 0.066(2) 0.044(2) 0.0008(15) 0.0148(14) 0.013(2)
O38 0.091(3) 0.069(3) 0.071(3) 0.018(2) 0.049(2) 0.011(2)
O39 0.071(3) 0.122(4) 0.104(3) -0.005(3) 0.018(2) 0.038(3)
O40 0.054(4) 0.063(5) 0.076(5) 0.037(4) 0.022(4) 0.002(3)

loop_
_atom_site_label
_atom_site_type_symbol
_atom_site_fract_x
_atom_site_fract_y
_atom_site_fract_z
_atom_site_U_iso_or_equiv
_atom_site_thermal_displace_type
_atom_site_occupancy
_atom_site_calc_flag
_atom_site_refinement_flags
_atom_site_disorder_group
Cl1 Cl 0.1329(13) 0.2201(9) 0.4461(12) 0.023(2) Uani 0.467(3) d P .
Br1 Br 0.1374(5) 0.2138(4) 0.4514(5) 0.0404(12) Uani 0.533(3) d P .
Al1 Al 0.60128(8) 0.19682(8) 0.82310(8) 0.0217(2) Uani 1 d . .
O11 O 0.4995(2) 0.0932(2) 0.6559(2) 0.0279(5) Uani 1 d . .
O12 O 0.6803(2) 0.3165(2) 0.7794(2) 0.0263(5) Uani 1 d . .
O32 O 0.7271(2) 0.1303(2) 0.8229(2) 0.0274(5) Uani 1 d . .
O31 O 0.5033(2) 0.0628(2) 0.8494(2) 0.0277(5) Uani 1 d . .
O21 O 0.4532(2) 0.2435(2) 0.8235(2) 0.0242(5) Uani 1 d . .
O22 O 0.6813(2) 0.2991(2) 0.9843(2) 0.0274(5) Uani 1 d . .
O33 O 0.9474(3) 0.0964(3) 0.8376(3) 0.0512(7) Uani 1 d . .
H33A H 0.9207(17) 0.1498(27) 0.8260(48) 0.077 Uiso 1 calc R .
O13 O 0.8104(4) 0.5235(4) 0.7691(4) 0.0355(12) Uani 0.533(3) d P .
O23 O 0.8386(4) 0.4211(5) 1.2139(4) 0.0356(14) Uani 0.467(3) d P .
N12 N 0.3448(3) 0.0655(3) 0.4913(3) 0.0343(7) Uani 1 d . .
H12A H 0.3175(3) 0.0920(3) 0.4376(3) 0.041 Uiso 1 calc R .
N1 N 0.2328(3) -0.0018(3) 0.6866(3) 0.0280(6) Uani 1 d . .
N22 N 0.3018(2) 0.2912(2) 0.8883(2) 0.0271(6) Uani 1 d . .
H22A H 0.2805(2) 0.3355(2) 0.9442(2) 0.033 Uiso 1 calc R .
N32 N 0.4180(3) -0.1283(3) 0.8304(3) 0.0349(7) Uani 1 d . .
H32A H 0.4254(3) -0.1982(3) 0.8259(3) 0.042 Uiso 1 calc R .
C24 C 0.5165(3) 0.3748(3) 1.0342(3) 0.0228(6) Uani 1 d . .
C23 C 0.4237(3) 0.3025(3) 0.9112(3) 0.0224(6) Uani 1 d . .
C29 C 0.6388(3) 0.3649(3) 1.0627(3) 0.0235(7) Uani 1 d . .
C19 C 0.6404(3) 0.3313(3) 0.6770(3) 0.0267(7) Uani 1 d . .
C13 C 0.4580(3) 0.1319(3) 0.5763(3) 0.0270(7) Uani 1 d . .
C25 C 0.4839(3) 0.4496(3) 1.1271(3) 0.0265(7) Uani 1 d . .
H25A H 0.4038(3) 0.4571(3) 1.1085(3) 0.032 Uiso 1 calc R .
C33 C 0.5190(3) -0.0390(3) 0.8434(3) 0.0264(7) Uani 1 d . .
C14 C 0.5328(3) 0.2469(3) 0.5754(3) 0.0284(7) Uani 1 d . .
C28 C 0.7233(3) 0.4292(3) 1.1841(3) 0.0308(7) Uani 1 d . .
C39 C 0.7365(3) 0.0304(3) 0.8399(3) 0.0242(7) Uani 1 d . .
C34 C 0.6402(3) -0.0575(3) 0.8496(3) 0.0263(7) Uani 1 d . .
C27 C 0.6880(3) 0.4998(3) 1.2727(3) 0.0333(8) Uani 1 d . .
H27A H 0.7447(3) 0.5401(3) 1.3523(3) 0.040 Uiso 1 calc R .
C11 C 0.1749(3) -0.0301(3) 0.5533(3) 0.0320(8) Uani 1 d . .
H11A H 0.0991(3) -0.1037(3) 0.5163(3) 0.038 Uiso 1 calc R .
H11B H 0.1488(3) 0.0381(3) 0.5463(3) 0.038 Uiso 1 calc R .
C31 C 0.2182(3) -0.1227(3) 0.7009(3) 0.0356(8) Uani 1 d . .
H31A H 0.2421(3) -0.1756(3) 0.6398(3) 0.043 Uiso 1 calc R .
H31B H 0.1288(3) -0.1637(3) 0.6844(3) 0.043 Uiso 1 calc R .
C26 C 0.5684(3) 0.5113(3) 1.2442(3) 0.0305(7) Uani 1 d . .
H26A H 0.5458(3) 0.5605(3) 1.3041(3) 0.037 Uiso 1 calc R .
C35 C 0.6630(4) -0.1609(3) 0.8662(3) 0.0375(8) Uani 1 d . .
H35A H 0.5997(4) -0.2185(3) 0.8733(3) 0.045 Uiso 1 calc R .
C12 C 0.2635(3) -0.0506(3) 0.4838(3) 0.0352(8) Uani 1 d . .
H12B H 0.3166(3) -0.0918(3) 0.5158(3) 0.042 Uiso 1 calc R .
H12C H 0.2135(3) -0.1047(3) 0.3996(3) 0.042 Uiso 1 calc R .
C17 C 0.6721(4) 0.4653(4) 0.5716(4) 0.0495(10) Uani 1 d . .
H17A H 0.7186(4) 0.5382(4) 0.5701(4) 0.059 Uiso 1 calc R .
C18 C 0.7091(3) 0.4421(3) 0.6732(3) 0.0359(8) Uani 1 d . .
C22 C 0.2027(3) 0.2067(3) 0.7720(3) 0.0287(7) Uani 1 d . .
H22B H 0.2322(3) 0.2141(3) 0.7077(3) 0.034 Uiso 1 calc R .
H22C H 0.1277(3) 0.2305(3) 0.7649(3) 0.034 Uiso 1 calc R .
C32 C 0.2948(3) -0.1132(3) 0.8234(4) 0.0374(8) Uani 1 d . .
H32B H 0.3090(3) -0.0329(3) 0.8847(4) 0.045 Uiso 1 calc R .
H32C H 0.2451(3) -0.1761(3) 0.8418(4) 0.045 Uiso 1 calc R .
C21 C 0.1664(3) 0.0712(3) 0.7561(3) 0.0305(7) Uani 1 d . .
H21A H 0.1865(3) 0.0695(3) 0.8355(3) 0.037 Uiso 1 calc R .
H21B H 0.0751(3) 0.0309(3) 0.7144(3) 0.037 Uiso 1 calc R .
C38 C 0.8535(3) 0.0103(3) 0.8465(3) 0.0321(8) Uani 1 d . .
C16 C 0.5658(4) 0.3807(4) 0.4712(4) 0.0522(11) Uani 1 d . .
H16A H 0.5416(4) 0.3973(4) 0.4031(4) 0.063 Uiso 1 calc R .
C15 C 0.4969(4) 0.2734(4) 0.4723(3) 0.0408(9) Uani 1 d . .
H15A H 0.4259(4) 0.2172(4) 0.4049(3) 0.049 Uiso 1 calc R .
C36 C 0.7776(4) -0.1769(4) 0.8719(4) 0.0469(10) Uani 1 d . .
H36A H 0.7914(4) -0.2458(4) 0.8820(4) 0.056 Uiso 1 calc R .
C37 C 0.8739(4) -0.0900(4) 0.8626(4) 0.0434(9) Uani 1 d . .
H37A H 0.9519(4) -0.1007(4) 0.8673(4) 0.052 Uiso 1 calc R .
H1A H 0.3150(33) 0.0443(31) 0.7147(29) 0.019(8) Uiso 1 d . .
O36 O 0.9388(3) 0.3158(2) 0.8016(3) 0.0398(6) Uani 1 d . .
O37 O 0.8378(3) 0.5585(3) 0.9966(3) 0.0544(9) Uani 1 d . .
O38 O -0.0363(5) 0.3465(4) 0.5987(4) 0.0788(13) Uani 1 d . .
O39 O 0.9442(4) 0.2933(5) 1.0815(4) 0.115(2) Uani 1 d . .
O40 O 1.0060(6) 0.3824(7) 1.3307(7) 0.066(2) Uani 0.50 d P .
H36C H 0.8574(51) 0.3184(45) 0.7949(43) 0.066(14) Uiso 1 d . .
H36B H 0.9507(50) 0.3321(49) 0.7421(50) 0.076(18) Uiso 1 d . .
H37A H 0.8898(72) 0.5762(81) 1.0200(75) 0.137(36) Uiso 1 d . .
H38A H -0.0053(72) 0.3458(72) 0.5629(68) 0.111(31) Uiso 1 d . .
H40A H 1.0265(25) 0.3169(26) 1.2837(25) 0.000(7) Uiso 1 d . .
H40B H 1.0136(29) 0.4371(30) 1.4171(31) 0.017(8) Uiso 1 d . .

loop_
_atom_type_symbol
_atom_type_description
_atom_type_scat_dispersion_real
_atom_type_scat_dispersion_imag
_atom_type_scat_source
C C 0.0033 0.0016 'International Tables Vol C Tables 4.2.6.8 and 6.1.1.4'
H H 0.0000 0.0000 'International Tables Vol C Tables 4.2.6.8 and 6.1.1.4'
N N 0.0061 0.0033 'International Tables Vol C Tables 4.2.6.8 and 6.1.1.4'
O O 0.0106 0.0060 'International Tables Vol C Tables 4.2.6.8 and 6.1.1.4'
Al Al 0.0645 0.0514 'International Tables Vol C Tables 4.2.6.8 and 6.1.1.4'
Br Br -0.2901 2.4595 'International Tables Vol C Tables 4.2.6.8 and 6.1.1.4'
Cl Cl 0.1484 0.1585 'International Tables Vol C Tables 4.2.6.8 and 6.1.1.4'

loop_
_geom_angle_atom_site_label_1
_geom_angle_atom_site_label_2
_geom_angle_atom_site_label_3
_geom_angle
_geom_angle_site_symmetry_1
_geom_angle_site_symmetry_3
_geom_angle_publ_flag
O32 Al1 O22 91.84(11) . . ?
O32 Al1 O12 92.14(10) . . ?
O22 Al1 O12 91.74(11) . . ?
O32 Al1 O11 94.57(11) . . ?
O22 Al1 O11 173.27(11) . . ?
O12 Al1 O11 90.06(10) . . ?
O32 Al1 O21 171.04(10) . . ?
O22 Al1 O21 90.18(10) . . ?
O12 Al1 O21 96.52(10) . . ?
O11 Al1 O21 83.17(10) . . ?
O32 Al1 O31 90.21(10) . . ?
O22 Al1 O31 94.70(10) . . ?
O12 Al1 O31 173.07(11) . . ?
O11 Al1 O31 83.25(10) . . ?
O21 Al1 O31 80.93(9) . . ?
C13 O11 Al1 125.3(2) . . ?
C19 O12 Al1 128.5(2) . . ?
C39 O32 Al1 130.2(2) . . ?
C33 O31 Al1 130.3(2) . . ?
C23 O21 Al1 130.5(2) . . ?
C29 O22 Al1 130.7(2) . . ?
C13 N12 C12 123.4(3) . . ?
C21 N1 C31 110.9(3) . . ?
C21 N1 C11 109.2(3) . . ?
C31 N1 C11 109.0(3) . . ?
C23 N22 C22 122.5(3) . . ?
C33 N32 C32 123.0(3) . . ?
C29 C24 C25 119.1(3) . . ?
C29 C24 C23 119.5(3) . . ?
C25 C24 C23 121.2(3) . . ?
O21 C23 N22 117.1(3) . . ?
O21 C23 C24 122.6(3) . . ?
N22 C23 C24 120.2(3) . . ?
O22 C29 C24 125.1(3) . . ?
O22 C29 C28 116.7(3) . . ?
C24 C29 C28 118.2(3) . . ?
O12 C19 C14 124.5(3) . . ?
O12 C19 C18 117.2(3) . . ?
C14 C19 C18 118.2(3) . . ?
O11 C13 N12 118.8(3) . . ?
O11 C13 C14 122.0(3) . . ?
N12 C13 C14 119.2(3) . . ?
C26 C25 C24 121.2(3) . . ?
O31 C33 N32 116.2(3) . . ?
O31 C33 C34 122.4(3) . . ?
N32 C33 C34 121.5(3) . . ?
C19 C14 C15 119.9(3) . . ?
C19 C14 C13 119.9(3) . . ?
C15 C14 C13 120.2(3) . . ?
O23 C28 C27 119.1(4) . . ?
O23 C28 C29 119.7(4) . . ?
C27 C28 C29 121.2(3) . . ?
O32 C39 C34 125.8(3) . . ?
O32 C39 C38 116.3(3) . . ?
C34 C39 C38 117.9(3) . . ?
C39 C34 C35 119.7(3) . . ?
C39 C34 C33 119.0(3) . . ?
C35 C34 C33 121.3(3) . . ?
C28 C27 C26 120.5(3) . . ?
C12 C11 N1 114.1(3) . . ?
N1 C31 C32 116.4(3) . . ?
C25 C26 C27 119.7(3) . . ?
C36 C35 C34 120.5(3) . . ?
N12 C12 C11 112.1(3) . . ?
C18 C17 C16 120.6(4) . . ?
O13 C18 C17 120.4(4) . . ?
O13 C18 C19 119.0(3) . . ?
C17 C18 C19 120.7(4) . . ?
N22 C22 C21 112.6(3) . . ?
N32 C32 C31 113.9(3) . . ?
N1 C21 C22 114.1(3) . . ?
C37 C38 O33 120.6(3) . . ?
C37 C38 C39 121.6(3) . . ?
O33 C38 C39 117.8(3) . . ?
C15 C16 C17 120.2(4) . . ?
C16 C15 C14 120.5(4) . . ?
C35 C36 C37 120.2(3) . . ?
C38 C37 C36 120.0(3) . . ?

loop_
_geom_bond_atom_site_label_1
_geom_bond_atom_site_label_2
_geom_bond_distance
_geom_bond_site_symmetry_2
_geom_bond_publ_flag
Al1 O32 1.823(2) . ?
Al1 O22 1.833(2) . ?
Al1 O12 1.843(2) . ?
Al1 O11 1.924(2) . ?
Al1 O21 1.925(2) . ?
Al1 O31 1.928(2) . ?
O11 C13 1.273(4) . ?
O12 C19 1.335(4) . ?
O32 C39 1.324(4) . ?
O31 C33 1.273(4) . ?
O21 C23 1.273(4) . ?
O22 C29 1.324(4) . ?
O33 C38 1.373(4) . ?
O13 C18 1.329(6) . ?
O23 C28 1.327(6) . ?
N12 C13 1.320(4) . ?
N12 C12 1.460(5) . ?
N1 C21 1.509(4) . ?
N1 C31 1.515(4) . ?
N1 C11 1.520(4) . ?
N22 C23 1.329(4) . ?
N22 C22 1.456(4) . ?
N32 C33 1.327(4) . ?
N32 C32 1.462(5) . ?
C24 C29 1.413(4) . ?
C24 C25 1.415(4) . ?
C24 C23 1.464(4) . ?
C29 C28 1.413(5) . ?
C19 C14 1.406(5) . ?
C19 C18 1.416(5) . ?
C13 C14 1.466(5) . ?
C25 C26 1.374(5) . ?
C33 C34 1.457(5) . ?
C14 C15 1.417(5) . ?
C28 C27 1.377(5) . ?
C39 C34 1.410(4) . ?
C39 C38 1.416(5) . ?
C34 C35 1.412(5) . ?
C27 C26 1.391(5) . ?
C11 C12 1.511(5) . ?
C31 C32 1.520(5) . ?
C35 C36 1.371(5) . ?
C17 C18 1.379(5) . ?
C17 C16 1.392(6) . ?
C22 C21 1.533(5) . ?
C38 C37 1.364(5) . ?
C16 C15 1.366(6) . ?
C36 C37 1.400(6) . ?
